data_2232685
loop_
_publ_author_name
'Dong, Hua-Ze'
'Chu, Zhao-Lian'

_publ_section_title
;
 <i>catena</i>-Poly[[[(acetato-\k^2^<i>O</i>,<i>O</i>')cadmium]-\m-acetato-\k^3^<i>O</i>,<i>O</i>':<i>O</i>'-\m-{1,2-bis[4-(pyridin-3-yl)pyrimidin-2-ylsulfanyl]ethane}-\k^2^<i>N</i>^4^,<i>N</i>^4'^]
 trihydrate]
;
_journal_coeditor_code GK2423
_journal_issue 12
_journal_name_full 'Acta Crystallographica Section E'
_journal_page_first m1740
_journal_paper_doi 10.1107/S1600536811046794
_journal_volume 67
_journal_year 2011
_chemical_formula_iupac '[Cd (C2 H3 O2)2 (C20 H16 N6 S2)] , 3H2 O'
_chemical_formula_moiety 'C24 H22 Cd N6 O4 S2, 3(H2 O)'
_chemical_formula_sum 'C24 H28 Cd N6 O7 S2'
_chemical_formula_weight 689
_chemical_name_systematic
;
<i>catena</i>-Poly[[[(acetato-\k^2^<i>O</i>,<i>O</i>')cadmium]-\m-acetato-
\k^3^<i>O</i>,<i>O</i>':<i>O</i>'-\m-{1,2-bis[4-(pyridin-3-yl)pyrimidin-2-
ylsulfanyl]ethane}-\k^2^<i>N</i>^4^,<i>N</i>^4'^] trihydrate]
;
_space_group_IT_number 14
_symmetry_cell_setting monoclinic
_symmetry_space_group_name_Hall '-P 2yn'
_symmetry_space_group_name_H-M 'P 1 21/n 1'
_atom_sites_solution_hydrogens geom
_atom_sites_solution_primary direct
_atom_sites_solution_secondary difmap
_audit_creation_method SHELXL-97
_cell_angle_alpha 90.00
_cell_angle_beta 95.997(2)
_cell_angle_gamma 90.00
_cell_formula_units_Z 4
_cell_length_a 10.8000(12)
_cell_length_b 14.0816(16)
_cell_length_c 18.594(2)
_cell_measurement_reflns_used 3846
_cell_measurement_temperature 291(2)
_cell_measurement_theta_max 25.18
_cell_measurement_theta_min 1.80
_cell_volume 2812.3(5)
_computing_cell_refinement 'SAINT (Bruker, 2000)'
_computing_data_collection 'SMART (Bruker, 2000)'
_computing_data_reduction 'SAINT (Bruker, 2000)'
_computing_molecular_graphics 'SHELXTL (Sheldrick, 2008)'
_computing_publication_material 'SHELXTL (Sheldrick, 2008)'
_computing_structure_refinement 'SHELXTL (Sheldrick, 2008)'
_computing_structure_solution 'SHELXTL (Sheldrick, 2008)'
_diffrn_ambient_temperature 291(2)
_diffrn_measured_fraction_theta_full 0.994
_diffrn_measured_fraction_theta_max 0.994
_diffrn_measurement_device_type 'Bruker SMART CCD area-detector'
_diffrn_measurement_method '\f and \w scan'
_diffrn_radiation_monochromator graphite
_diffrn_radiation_source 'fine-focus sealed tube'
_diffrn_radiation_type MoK\a
_diffrn_radiation_wavelength 0.71073
_diffrn_reflns_av_R_equivalents 0.0476
_diffrn_reflns_av_sigmaI/netI 0.0706
_diffrn_reflns_limit_h_max 13
_diffrn_reflns_limit_h_min -7
_diffrn_reflns_limit_k_max 17
_diffrn_reflns_limit_k_min -16
_diffrn_reflns_limit_l_max 22
_diffrn_reflns_limit_l_min -22
_diffrn_reflns_number 14681
_diffrn_reflns_theta_full 26.00
_diffrn_reflns_theta_max 26.00
_diffrn_reflns_theta_min 1.82
_diffrn_standards_decay_% 0
_diffrn_standards_interval_count 0
_diffrn_standards_interval_time 0
_diffrn_standards_number 0
_exptl_absorpt_coefficient_mu 0.979
_exptl_absorpt_correction_T_max 0.971
_exptl_absorpt_correction_T_min 0.822
_exptl_absorpt_correction_type multi-scan
_exptl_absorpt_process_details '(SADABS; Bruker, 2000)'
_exptl_crystal_colour colorless
_exptl_crystal_density_diffrn 1.628
_exptl_crystal_density_method 'not measured'
_exptl_crystal_description plate
_exptl_crystal_F_000 1400
_exptl_crystal_size_max 0.20
_exptl_crystal_size_mid 0.10
_exptl_crystal_size_min 0.03
_refine_diff_density_max 0.839
_refine_diff_density_min -0.765
_refine_ls_extinction_method none
_refine_ls_goodness_of_fit_ref 1.005
_refine_ls_hydrogen_treatment constr
_refine_ls_matrix_type full
_refine_ls_number_parameters 363
_refine_ls_number_reflns 5492
_refine_ls_number_restraints 0
_refine_ls_restrained_S_all 1.005
_refine_ls_R_factor_all 0.0873
_refine_ls_R_factor_gt 0.0540
_refine_ls_shift/su_max 0.005
_refine_ls_shift/su_mean 0.000
_refine_ls_structure_factor_coef Fsqd
_refine_ls_weighting_details 'calc w=1/[\s^2^(Fo^2^)+(0.0473P)^2^] where P=(Fo^2^+2Fc^2^)/3'
_refine_ls_weighting_scheme calc
_refine_ls_wR_factor_gt 0.1026
_refine_ls_wR_factor_ref 0.1117
_reflns_number_gt 3846
_reflns_number_total 5492
_reflns_threshold_expression I>2sigma(I)
_cod_data_source_file gk2423.cif
_cod_data_source_block I
_cod_original_cell_volume 2812.4(5)
_cod_original_sg_symbol_H-M 'P 21/n'
_cod_database_code 2232685
_cod_database_fobs_code 2232685

loop_
_symmetry_equiv_pos_as_xyz
'x, y, z'
'-x+1/2, y+1/2, -z+1/2'
'-x, -y, -z'
'x-1/2, -y-1/2, z-1/2'

loop_
_atom_site_type_symbol
_atom_site_label
_atom_site_fract_x
_atom_site_fract_y
_atom_site_fract_z
_atom_site_U_iso_or_equiv
_atom_site_adp_type
_atom_site_calc_flag
_atom_site_refinement_flags
_atom_site_occupancy
_atom_site_symmetry_multiplicity
C C1 0.6658(4) 0.8014(4) -0.1567(3) 0.0429(13) Uani d . 1 1
C C2 0.7246(5) 0.7596(4) -0.2185(3) 0.0683(18) Uani d . 1 1
H H2A 0.8133 0.7580 -0.2071 0.103 Uiso calc R 1 1
H H2B 0.7041 0.7976 -0.2609 0.103 Uiso calc R 1 1
H H2C 0.6941 0.6961 -0.2273 0.103 Uiso calc R 1 1
C C3 0.5891(4) 1.1395(4) -0.0653(2) 0.0363(12) Uani d . 1 1
C C4 0.6550(6) 1.1502(5) -0.1300(3) 0.075(2) Uani d . 1 1
H H4A 0.6646 1.2165 -0.1402 0.112 Uiso calc R 1 1
H H4B 0.6078 1.1202 -0.1704 0.112 Uiso calc R 1 1
H H4C 0.7355 1.1210 -0.1218 0.112 Uiso calc R 1 1
C C5 0.6748(5) 0.8859(3) 0.3150(2) 0.0389(12) Uani d . 1 1
C C6 0.8781(6) 0.8792(4) 0.3511(3) 0.0592(16) Uani d . 1 1
H H6 0.9437 0.8767 0.3876 0.071 Uiso calc R 1 1
C C7 0.9059(5) 0.8780(4) 0.2821(3) 0.0532(15) Uani d . 1 1
H H7 0.9879 0.8752 0.2713 0.064 Uiso calc R 1 1
C C8 0.8070(5) 0.8813(3) 0.2277(2) 0.0363(11) Uani d . 1 1
C C9 0.8240(4) 0.8842(3) 0.1498(2) 0.0343(11) Uani d . 1 1
C C10 0.9383(5) 0.8957(3) 0.1249(3) 0.0426(12) Uani d . 1 1
H H10 1.0103 0.8985 0.1570 0.051 Uiso calc R 1 1
C C11 0.9446(5) 0.9032(4) 0.0512(3) 0.0472(14) Uani d . 1 1
H H11 1.0212 0.9099 0.0331 0.057 Uiso calc R 1 1
C C12 0.8387(5) 0.9007(3) 0.0058(3) 0.0417(13) Uani d . 1 1
H H12 0.8441 0.9079 -0.0435 0.050 Uiso calc R 1 1
C C13 0.7214(4) 0.8809(3) 0.0997(2) 0.0342(11) Uani d . 1 1
H H13 0.6438 0.8731 0.1163 0.041 Uiso calc R 1 1
C C14 0.5271(5) 0.9099(4) 0.4283(2) 0.0456(14) Uani d . 1 1
H H14A 0.5958 0.9520 0.4439 0.055 Uiso calc R 1 1
H H14B 0.4511 0.9399 0.4404 0.055 Uiso calc R 1 1
H H24A 0.4748 0.7758 0.4556 0.055 Uiso d R 1 1
H H24B 0.6195 0.7861 0.4566 0.055 Uiso d R 1 1
C C15 0.4022(5) 0.8463(3) 0.5830(2) 0.0393(12) Uani d . 1 1
C C16 0.1985(5) 0.8570(4) 0.5474(3) 0.0536(15) Uani d . 1 1
H H16 0.1324 0.8566 0.5111 0.064 Uiso calc R 1 1
C C17 0.1719(5) 0.8667(3) 0.6172(3) 0.0470(14) Uani d . 1 1
H H17 0.0907 0.8746 0.6286 0.056 Uiso calc R 1 1
C C18 0.2728(5) 0.8643(3) 0.6708(2) 0.0349(12) Uani d . 1 1
C C19 0.2573(5) 0.8719(3) 0.7486(2) 0.0357(12) Uani d . 1 1
C C20 0.1445(5) 0.8667(3) 0.7764(3) 0.0393(13) Uani d . 1 1
H H20 0.0713 0.8598 0.7457 0.047 Uiso calc R 1 1
C C21 0.1409(5) 0.8719(3) 0.8492(3) 0.0447(13) Uani d . 1 1
H H21 0.0650 0.8688 0.8685 0.054 Uiso calc R 1 1
C C22 0.2486(5) 0.8814(3) 0.8939(3) 0.0397(12) Uani d . 1 1
H H22 0.2441 0.8834 0.9436 0.048 Uiso calc R 1 1
C C23 0.3635(5) 0.8826(3) 0.7981(2) 0.0367(11) Uani d . 1 1
H H23 0.4407 0.8862 0.7802 0.044 Uiso calc R 1 1
C C24 0.5447(5) 0.8173(4) 0.4694(3) 0.0509(15) Uani d . 1 1
Cd Cd1 0.54604(3) 0.88993(3) -0.053496(16) 0.03387(13) Uani d . 1 1
N N1 0.6904(4) 0.8839(3) 0.24501(19) 0.0355(9) Uani d . 1 1
N N2 0.7636(4) 0.8836(3) 0.3705(2) 0.0456(11) Uani d . 1 1
N N3 0.7268(4) 0.8883(3) 0.0283(2) 0.0384(9) Uani d . 1 1
N N4 0.3887(4) 0.8531(3) 0.6531(2) 0.0395(10) Uani d . 1 1
N N5 0.3119(4) 0.8480(3) 0.5283(2) 0.0511(12) Uani d . 1 1
N N6 0.3595(4) 0.8880(3) 0.86954(19) 0.0362(9) Uani d . 1 1
O O1 0.6169(3) 0.7495(2) -0.11385(17) 0.0490(9) Uani d . 1 1
O O2 0.6649(3) 0.8906(3) -0.15103(17) 0.0493(9) Uani d . 1 1
O O3 0.5654(3) 1.0578(2) -0.04314(15) 0.0430(8) Uani d . 1 1
O O4 0.5594(3) 1.2110(3) -0.03123(17) 0.0508(9) Uani d . 1 1
O O5 0.3481(4) 0.5134(3) 0.2749(2) 0.0912(15) Uani d . 1 1
H H5A 0.3204 0.5168 0.2305 0.137 Uiso d R 1 1
H H5B 0.2928 0.5397 0.2974 0.137 Uiso d R 1 1
O O6 0.3059(5) 0.4610(4) 0.1302(2) 0.1181(18) Uani d . 1 1
H H6OA 0.3320 0.5000 0.1002 0.177 Uiso d R 1 1
H H6OB 0.3213 0.4025 0.1184 0.177 Uiso d R 1 1
O O7 0.3543(4) 0.6001(3) 0.0280(2) 0.0916(15) Uani d . 1 1
H H7OB 0.3312 0.5997 -0.0173 0.137 Uiso d R 1 1
H H7OA 0.3742 0.6575 0.0380 0.137 Uiso d R 1 1
S S1 0.51853(13) 0.89534(11) 0.33124(7) 0.0523(4) Uani d . 1 1
S S2 0.55806(13) 0.83446(11) 0.56618(7) 0.0501(4) Uani d . 1 1

loop_
_atom_site_aniso_label
_atom_site_aniso_U_11
_atom_site_aniso_U_22
_atom_site_aniso_U_33
_atom_site_aniso_U_12
_atom_site_aniso_U_13
_atom_site_aniso_U_23
C1 0.032(3) 0.067(4) 0.030(3) 0.008(3) 0.001(2) -0.010(3)
C2 0.075(5) 0.072(5) 0.064(4) -0.003(3) 0.034(3) -0.019(3)
C3 0.035(3) 0.049(4) 0.024(2) -0.008(2) 0.003(2) 0.004(2)
C4 0.095(5) 0.095(5) 0.039(3) -0.021(4) 0.029(3) -0.002(3)
C5 0.048(3) 0.033(3) 0.035(3) -0.004(2) 0.001(2) 0.004(2)
C6 0.054(4) 0.083(5) 0.037(3) 0.013(3) -0.011(3) -0.001(3)
C7 0.041(3) 0.079(4) 0.039(3) 0.009(3) 0.000(2) 0.004(3)
C8 0.044(3) 0.029(3) 0.036(3) 0.001(2) 0.005(2) 0.003(2)
C9 0.036(3) 0.029(3) 0.038(3) 0.001(2) 0.003(2) 0.003(2)
C10 0.036(3) 0.046(3) 0.044(3) 0.001(3) -0.003(2) 0.000(3)
C11 0.033(3) 0.062(4) 0.048(3) -0.005(3) 0.012(2) 0.002(3)
C12 0.049(3) 0.046(3) 0.032(3) -0.003(3) 0.010(2) 0.000(2)
C13 0.031(3) 0.039(3) 0.033(3) -0.001(2) 0.005(2) 0.007(2)
C14 0.056(4) 0.051(4) 0.031(3) 0.000(3) 0.012(2) -0.004(2)
C15 0.054(4) 0.035(3) 0.030(3) -0.010(2) 0.005(2) 0.000(2)
C16 0.049(4) 0.070(4) 0.038(3) -0.016(3) -0.011(3) 0.001(3)
C17 0.044(3) 0.061(4) 0.034(3) -0.007(3) -0.006(2) 0.006(2)
C18 0.045(3) 0.027(3) 0.032(3) -0.004(2) 0.001(2) -0.0037(19)
C19 0.045(3) 0.029(3) 0.032(2) -0.001(2) -0.002(2) -0.003(2)
C20 0.035(3) 0.037(3) 0.044(3) -0.005(2) -0.002(2) 0.000(2)
C21 0.040(3) 0.049(4) 0.047(3) -0.007(2) 0.011(3) -0.004(2)
C22 0.048(3) 0.041(3) 0.031(3) -0.002(3) 0.006(2) -0.001(2)
C23 0.042(3) 0.037(3) 0.032(3) 0.004(2) 0.012(2) 0.007(2)
C24 0.076(4) 0.046(4) 0.034(3) -0.010(3) 0.022(3) -0.005(2)
Cd1 0.0364(2) 0.0440(2) 0.02189(17) -0.00100(18) 0.00639(13) -0.00316(16)
N1 0.035(3) 0.042(2) 0.029(2) -0.002(2) -0.0005(17) 0.0064(18)
N2 0.049(3) 0.057(3) 0.030(2) 0.005(2) -0.002(2) 0.003(2)
N3 0.038(3) 0.043(2) 0.035(2) 0.000(2) 0.0084(18) 0.0018(19)
N4 0.050(3) 0.039(3) 0.030(2) -0.005(2) 0.003(2) -0.0017(18)
N5 0.054(3) 0.065(3) 0.032(2) -0.015(2) -0.005(2) 0.002(2)
N6 0.039(3) 0.040(2) 0.030(2) 0.001(2) 0.0054(18) -0.0010(19)
O1 0.056(3) 0.058(3) 0.0340(19) -0.0056(18) 0.0105(17) -0.0006(17)
O2 0.061(3) 0.050(2) 0.041(2) 0.000(2) 0.0203(17) -0.0083(18)
O3 0.057(2) 0.039(2) 0.0349(19) -0.0042(17) 0.0126(16) 0.0034(15)
O4 0.065(3) 0.042(2) 0.046(2) -0.0009(18) 0.0081(18) -0.0023(17)
O5 0.076(3) 0.116(4) 0.081(3) 0.039(3) 0.008(2) 0.000(3)
O6 0.151(5) 0.115(5) 0.090(4) 0.020(4) 0.022(3) 0.005(3)
O7 0.112(4) 0.099(4) 0.062(3) -0.025(3) 0.006(3) 0.004(2)
S1 0.0456(9) 0.0780(11) 0.0339(7) -0.0040(8) 0.0078(6) 0.0002(7)
S2 0.0574(10) 0.0584(9) 0.0354(7) -0.0007(7) 0.0094(6) 0.0021(6)

loop_
_atom_type_symbol
_atom_type_description
_atom_type_scat_dispersion_real
_atom_type_scat_dispersion_imag
_atom_type_scat_source
C C 0.0033 0.0016 'International Tables Vol C Tables 4.2.6.8 and 6.1.1.4'
H H 0.0000 0.0000 'International Tables Vol C Tables 4.2.6.8 and 6.1.1.4'
N N 0.0061 0.0033 'International Tables Vol C Tables 4.2.6.8 and 6.1.1.4'
O O 0.0106 0.0060 'International Tables Vol C Tables 4.2.6.8 and 6.1.1.4'
S S 0.1246 0.1234 'International Tables Vol C Tables 4.2.6.8 and 6.1.1.4'
Cd Cd -0.8075 1.2024 'International Tables Vol C Tables 4.2.6.8 and 6.1.1.4'

loop_
_geom_angle_atom_site_label_1
_geom_angle_atom_site_label_2
_geom_angle_atom_site_label_3
_geom_angle_site_symmetry_1
_geom_angle_site_symmetry_3
_geom_angle
O1 C1 O2 . . 121.8(5)
O1 C1 C2 . . 120.4(5)
O2 C1 C2 . . 117.8(5)
C1 C2 H2A . . 109.5
C1 C2 H2B . . 109.5
H2A C2 H2B . . 109.5
C1 C2 H2C . . 109.5
H2A C2 H2C . . 109.5
H2B C2 H2C . . 109.5
O4 C3 O3 . . 119.9(4)
O4 C3 C4 . . 120.4(5)
O3 C3 C4 . . 119.7(5)
C3 C4 H4A . . 109.5
C3 C4 H4B . . 109.5
H4A C4 H4B . . 109.5
C3 C4 H4C . . 109.5
H4A C4 H4C . . 109.5
H4B C4 H4C . . 109.5
N1 C5 N2 . . 127.0(5)
N1 C5 S1 . . 113.2(3)
N2 C5 S1 . . 119.9(4)
N2 C6 C7 . . 124.5(5)
N2 C6 H6 . . 117.7
C7 C6 H6 . . 117.7
C6 C7 C8 . . 117.4(5)
C6 C7 H7 . . 121.3
C8 C7 H7 . . 121.3
N1 C8 C7 . . 119.8(4)
N1 C8 C9 . . 116.9(4)
C7 C8 C9 . . 123.2(5)
C13 C9 C10 . . 117.8(4)
C13 C9 C8 . . 119.3(4)
C10 C9 C8 . . 122.8(4)
C9 C10 C11 . . 118.8(4)
C9 C10 H10 . . 120.6
C11 C10 H10 . . 120.6
C12 C11 C10 . . 119.5(5)
C12 C11 H11 . . 120.3
C10 C11 H11 . . 120.3
N3 C12 C11 . . 123.0(5)
N3 C12 H12 . . 118.5
C11 C12 H12 . . 118.5
N3 C13 C9 . . 123.7(4)
N3 C13 H13 . . 118.1
C9 C13 H13 . . 118.1
C24 C14 S1 . . 113.4(4)
C24 C14 H14A . . 108.9
S1 C14 H14A . . 108.9
C24 C14 H14B . . 108.9
S1 C14 H14B . . 108.9
H14A C14 H14B . . 107.7
N4 C15 N5 . . 126.9(5)
N4 C15 S2 . . 112.8(4)
N5 C15 S2 . . 120.3(4)
N5 C16 C17 . . 124.1(5)
N5 C16 H16 . . 118.0
C17 C16 H16 . . 118.0
C16 C17 C18 . . 116.7(5)
C16 C17 H17 . . 121.6
C18 C17 H17 . . 121.6
N4 C18 C17 . . 120.5(5)
N4 C18 C19 . . 117.1(4)
C17 C18 C19 . . 122.4(5)
C20 C19 C23 . . 117.2(4)
C20 C19 C18 . . 124.0(4)
C23 C19 C18 . . 118.7(5)
C21 C20 C19 . . 119.3(5)
C21 C20 H20 . . 120.4
C19 C20 H20 . . 120.4
C20 C21 C22 . . 120.1(5)
C20 C21 H21 . . 120.0
C22 C21 H21 . . 120.0
N6 C22 C21 . . 122.8(4)
N6 C22 H22 . . 118.6
C21 C22 H22 . . 118.6
N6 C23 C19 . . 123.3(4)
N6 C23 H23 . . 118.3
C19 C23 H23 . . 118.3
C14 C24 S2 . . 112.3(4)
C14 C24 H24A . . 109.4
S2 C24 H24A . . 108.9
C14 C24 H24B . . 109.2
S2 C24 H24B . . 108.9
H24A C24 H24B . . 108.0
O2 Cd1 N3 . . 90.92(13)
O2 Cd1 N6 . 1_554 91.89(12)
N3 Cd1 N6 . 1_554 176.94(13)
O2 Cd1 O3 . . 90.46(12)
N3 Cd1 O3 . . 84.09(12)
N6 Cd1 O3 1_554 . 97.09(12)
O2 Cd1 O3 . 3_675 161.70(12)
N3 Cd1 O3 . 3_675 88.04(12)
N6 Cd1 O3 1_554 3_675 89.68(12)
O3 Cd1 O3 . 3_675 71.26(12)
O2 Cd1 O1 . . 54.50(11)
N3 Cd1 O1 . . 90.60(12)
N6 Cd1 O1 1_554 . 90.04(12)
O3 Cd1 O1 . . 144.54(11)
O3 Cd1 O1 3_675 . 143.75(11)
O2 Cd1 O4 . 3_675 145.35(12)
N3 Cd1 O4 . 3_675 89.36(12)
N6 Cd1 O4 1_554 3_675 87.65(12)
O3 Cd1 O4 . 3_675 124.00(11)
O3 Cd1 O4 3_675 3_675 52.93(12)
O1 Cd1 O4 . 3_675 90.85(12)
C5 N1 C8 . . 117.2(4)
C6 N2 C5 . . 114.1(4)
C12 N3 C13 . . 117.1(4)
C12 N3 Cd1 . . 121.1(3)
C13 N3 Cd1 . . 121.6(3)
C15 N4 C18 . . 116.9(4)
C16 N5 C15 . . 114.9(4)
C22 N6 C23 . . 117.3(4)
C22 N6 Cd1 . 1_556 122.7(3)
C23 N6 Cd1 . 1_556 119.5(3)
C1 O1 Cd1 . . 89.5(3)
C1 O2 Cd1 . . 94.0(3)
C3 O3 Cd1 . . 154.4(3)
C3 O3 Cd1 . 3_675 95.8(3)
Cd1 O3 Cd1 . 3_675 108.74(12)
C3 O4 Cd1 . 3_675 91.2(3)
H5A O5 H5B . . 105.1
H6OA O6 H6OB . . 111.0
H7OB O7 H7OA . . 105.3
C5 S1 C14 . . 103.4(2)
C15 S2 C24 . . 102.3(2)

loop_
_geom_bond_atom_site_label_1
_geom_bond_atom_site_label_2
_geom_bond_site_symmetry_2
_geom_bond_distance
C1 O1 . 1.239(6)
C1 O2 . 1.260(6)
C1 C2 . 1.492(6)
C2 H2A . 0.9600
C2 H2B . 0.9600
C2 H2C . 0.9600
C3 O4 . 1.249(6)
C3 O3 . 1.259(6)
C3 C4 . 1.468(7)
C4 H4A . 0.9600
C4 H4B . 0.9600
C4 H4C . 0.9600
C5 N1 . 1.330(5)
C5 N2 . 1.333(6)
C5 S1 . 1.750(5)
C6 N2 . 1.324(7)
C6 C7 . 1.347(7)
C6 H6 . 0.9300
C7 C8 . 1.393(6)
C7 H7 . 0.9300
C8 N1 . 1.333(6)
C8 C9 . 1.480(6)
C9 C13 . 1.372(6)
C9 C10 . 1.373(6)
C10 C11 . 1.382(6)
C10 H10 . 0.9300
C11 C12 . 1.350(6)
C11 H11 . 0.9300
C12 N3 . 1.331(6)
C12 H12 . 0.9300
C13 N3 . 1.340(5)
C13 H13 . 0.9300
C14 C24 . 1.514(7)
C14 S1 . 1.810(4)
C14 H14A . 0.9700
C14 H14B . 0.9700
C15 N4 . 1.329(5)
C15 N5 . 1.334(6)
C15 S2 . 1.752(5)
C16 N5 . 1.317(6)
C16 C17 . 1.365(7)
C16 H16 . 0.9300
C17 C18 . 1.398(6)
C17 H17 . 0.9300
C18 N4 . 1.336(6)
C18 C19 . 1.478(6)
C19 C20 . 1.373(7)
C19 C23 . 1.401(6)
C20 C21 . 1.361(6)
C20 H20 . 0.9300
C21 C22 . 1.363(6)
C21 H21 . 0.9300
C22 N6 . 1.328(6)
C22 H22 . 0.9300
C23 N6 . 1.336(5)
C23 H23 . 0.9300
C24 S2 . 1.806(5)
C24 H24A . 0.9679
C24 H24B . 0.9703
Cd1 O2 . 2.329(3)
Cd1 N3 . 2.346(4)
Cd1 N6 1_554 2.346(4)
Cd1 O3 . 2.378(3)
Cd1 O3 3_675 2.382(3)
Cd1 O1 . 2.437(3)
Cd1 O4 3_675 2.485(3)
N6 Cd1 1_556 2.346(4)
O3 Cd1 3_675 2.382(3)
O4 Cd1 3_675 2.485(3)
O5 H5A . 0.8500
O5 H5B . 0.8500
O6 H6OA . 0.8520
O6 H6OB . 0.8735
O7 H7OB . 0.8519
O7 H7OA . 0.8528

loop_
_geom_hbond_atom_site_label_D
_geom_hbond_atom_site_label_H
_geom_hbond_atom_site_label_A
_geom_hbond_site_symmetry_A
_geom_hbond_distance_DH
_geom_hbond_distance_HA
_geom_hbond_distance_DA
_geom_hbond_angle_DHA
_geom_hbond_publ_flag
O6 H6OB O1 3_665 0.87 2.24 3.102(6) 167 y
O7 H7OB N2 4_575 0.85 2.15 3.000(5) 173 y
O7 H7OA O4 3_675 0.85 2.00 2.819(6) 162 y
O5 H5A O6 . 0.85 2.01 2.782(5) 150 y
O5 H5B O2 4_576 0.85 2.02 2.864(5) 177 y
C6 H6 O1 4_676 0.93 2.58 3.163(7) 121 n
C10 H10 O5 2_655 0.93 2.48 3.263(7) 142 n
